data_4331631
loop_
_publ_author_name
'Cort\'es-Llamas, Sara-\'Angelica'
'Hern\'andez-Lamoneda, Ram\'on'
'Vel\'azquez-Carmona, Miguel-\'Angel'
'Mu\~noz-Hern\'andez, Miguel-Angel'
'Toscano, Rub\'en A.'

_publ_section_title
;
 3,5-Dimethyl and 3,5-Di-tert-butylpyrazolato Complexes with Alkali
 Metals:&#x00A0; Monomeric, Dimeric, Cluster, and 1D Chain Structures
;
_journal_issue 1
_journal_name_full 'Inorganic Chemistry'
_journal_page_first 286
_journal_page_last 294
_journal_paper_doi 10.1021/ic051294y
_journal_volume 45
_journal_year 2006
_chemical_formula_moiety 'C36 H60 N8 Na4 O4'
_chemical_formula_sum 'C36 H60 N8 Na4 O4'
_chemical_formula_weight 760.88
_chemical_name_systematic
; 
Tetrahydrofuran-(3,5-dimethylpyrazolato)sodium 
;
_space_group_IT_number 15
_symmetry_cell_setting monoclinic
_symmetry_space_group_name_Hall '-C 2yc'
_symmetry_space_group_name_H-M 'C 1 2/c 1'
_atom_sites_solution_hydrogens geom
_atom_sites_solution_primary direct
_atom_sites_solution_secondary difmap
_audit_creation_method SHELXL-97
_cell_angle_alpha 90.00
_cell_angle_beta 116.48(2)
_cell_angle_gamma 90.00
_cell_formula_units_Z 4
_cell_length_a 23.161(3)
_cell_length_b 11.611(2)
_cell_length_c 17.233(3)
_cell_measurement_temperature 100(2)
_cell_volume 4148.2(14)
_computing_cell_refinement 'SMART V 5.625 (Bruker, 1999)'
_computing_data_collection 'SMART V 5.625 (Bruker, 1999)'
_computing_data_reduction 'SAINT V 6.23C (Bruker, 1999)'
_computing_molecular_graphics 'SHELXTL V 6.10 (Sheldrick, 2000)'
_computing_publication_material 'SHELXTL V 6.10 (Sheldrick, 2000)'
_computing_structure_refinement 'SHELXTL V 6.10 (Sheldrick, 2000)'
_computing_structure_solution 'SHELXTL V 6.10 (Sheldrick, 2000)'
_diffrn_ambient_temperature 100(2)
_diffrn_detector_area_resol_mean 0.661
_diffrn_measured_fraction_theta_full 0.996
_diffrn_measured_fraction_theta_max 0.996
_diffrn_measurement_device_type 'Bruker Smart Apex CCD diffractometer'
_diffrn_measurement_method \w-scans
_diffrn_radiation_monochromator graphite
_diffrn_radiation_source 'fine-focus sealed tube'
_diffrn_radiation_type MoK\a
_diffrn_radiation_wavelength 0.71073
_diffrn_reflns_av_R_equivalents 0.0333
_diffrn_reflns_av_sigmaI/netI 0.0430
_diffrn_reflns_limit_h_max 28
_diffrn_reflns_limit_h_min -27
_diffrn_reflns_limit_k_max 14
_diffrn_reflns_limit_k_min -13
_diffrn_reflns_limit_l_max 20
_diffrn_reflns_limit_l_min -18
_diffrn_reflns_number 10445
_diffrn_reflns_theta_full 25.50
_diffrn_reflns_theta_max 25.50
_diffrn_reflns_theta_min 1.96
_diffrn_standards_decay_% 0
_exptl_absorpt_coefficient_mu 0.116
_exptl_absorpt_correction_type none
_exptl_crystal_colour colorless
_exptl_crystal_density_diffrn 1.218
_exptl_crystal_density_method 'not measured'
_exptl_crystal_description parallelepiped
_exptl_crystal_F_000 1632
_exptl_crystal_size_max 0.23
_exptl_crystal_size_mid 0.19
_exptl_crystal_size_min 0.17
_refine_diff_density_max 0.333
_refine_diff_density_min -0.219
_refine_diff_density_rms 0.049
_refine_ls_extinction_method none
_refine_ls_goodness_of_fit_ref 1.029
_refine_ls_hydrogen_treatment noref
_refine_ls_matrix_type full
_refine_ls_number_parameters 239
_refine_ls_number_reflns 3851
_refine_ls_number_restraints 0
_refine_ls_restrained_S_all 1.029
_refine_ls_R_factor_all 0.0594
_refine_ls_R_factor_gt 0.0419
_refine_ls_shift/su_max 0.000
_refine_ls_shift/su_mean 0.000
_refine_ls_structure_factor_coef Fsqd
_refine_ls_weighting_details 'calc w=1/[\s^2^(Fo^2^)+(0.0631P)^2^+1.4566P] where P=(Fo^2^+2Fc^2^)/3'
_refine_ls_weighting_scheme calc
_refine_ls_wR_factor_gt 0.1057
_refine_ls_wR_factor_ref 0.1155
_reflns_number_gt 2905
_reflns_number_total 3851
_reflns_threshold_expression >2sigma(I)
_cod_data_source_file ic051294ysup3.cif
_cod_data_source_block Compound_3
_cod_depositor_comments
;
The following automatic conversions were performed:

'_symmetry_cell_setting' value 'Monoclinic' changed to 'monoclinic'
according to /home/saulius/struct/CIF-dictionaries/cif_core.dic
dictionary named 'cif_core.dic' version 2.4.2 from 2011-04-26.

Automatic conversion script
Id: cif_fix_values 1891 2012-01-12 08:04:46Z andrius 
;
_cod_original_sg_symbol_H-M 'C 2/c'
_cod_database_code 4331631

loop_
_symmetry_equiv_pos_as_xyz
'x, y, z'
'-x, y, -z+1/2'
'x+1/2, y+1/2, z'
'-x+1/2, y+1/2, -z+1/2'
'-x, -y, -z'
'x, -y, z-1/2'
'-x+1/2, -y+1/2, -z'
'x+1/2, -y+1/2, z-1/2'

loop_
_atom_site_label
_atom_site_type_symbol
_atom_site_fract_x
_atom_site_fract_y
_atom_site_fract_z
_atom_site_U_iso_or_equiv
_atom_site_adp_type
_atom_site_occupancy
_atom_site_symmetry_multiplicity
_atom_site_calc_flag
_atom_site_refinement_flags
Na1 Na 0.04747(3) 0.51512(6) 0.36011(4) 0.02368(19) Uani 1 1 d .
Na2 Na 0.07306(3) 0.76017(6) 0.26322(5) 0.0248(2) Uani 1 1 d .
O1 O 0.09490(6) 0.38276(11) 0.47364(8) 0.0295(3) Uani 1 1 d .
O2 O 0.15290(6) 0.90058(12) 0.30016(8) 0.0332(3) Uani 1 1 d .
N1 N 0.10584(7) 0.56538(13) 0.26454(10) 0.0273(4) Uani 1 1 d .
N2 N 0.06489(7) 0.47376(13) 0.22444(10) 0.0270(4) Uani 1 1 d .
N3 N 0.06318(7) 0.70750(13) 0.41280(10) 0.0242(3) Uani 1 1 d .
N4 N 0.02635(7) 0.79846(13) 0.36311(10) 0.0254(4) Uani 1 1 d .
C1 C 0.10082(9) 0.37743(15) 0.24455(11) 0.0229(4) Uani 1 1 d .
C2 C 0.16518(9) 0.40514(15) 0.29712(12) 0.0258(4) Uani 1 1 d .
H2 H 0.2009 0.3540 0.3204 0.031 Uiso 1 1 calc R
C3 C 0.16584(8) 0.52291(15) 0.30799(11) 0.0226(4) Uani 1 1 d .
C4 C 0.22158(10) 0.60138(17) 0.35933(13) 0.0349(5) Uani 1 1 d .
H4A H 0.2247 0.6610 0.3211 0.052 Uiso 1 1 calc R
H4B H 0.2616 0.5566 0.3845 0.052 Uiso 1 1 calc R
H4C H 0.2148 0.6378 0.4059 0.052 Uiso 1 1 calc R
C5 C 0.07049(10) 0.26241(16) 0.21170(13) 0.0330(5) Uani 1 1 d .
H5A H 0.0234 0.2699 0.1853 0.049 Uiso 1 1 calc R
H5B H 0.0846 0.2078 0.2600 0.049 Uiso 1 1 calc R
H5C H 0.0836 0.2343 0.1683 0.049 Uiso 1 1 calc R
C6 C 0.09679(9) 0.74528(15) 0.49427(12) 0.0235(4) Uani 1 1 d .
C7 C 0.08275(9) 0.86098(16) 0.49966(12) 0.0254(4) Uani 1 1 d .
H7 H 0.0995 0.9090 0.5495 0.031 Uiso 1 1 calc R
C8 C 0.03877(9) 0.89034(15) 0.41576(12) 0.0250(4) Uani 1 1 d .
C9 C 0.00830(10) 1.00444(16) 0.37968(14) 0.0375(5) Uani 1 1 d .
H9A H 0.0348 1.0458 0.3576 0.056 Uiso 1 1 calc R
H9B H 0.0052 1.0500 0.4255 0.056 Uiso 1 1 calc R
H9C H -0.0350 0.9921 0.3324 0.056 Uiso 1 1 calc R
C10 C 0.14073(10) 0.66548(17) 0.56375(13) 0.0344(5) Uani 1 1 d .
H10A H 0.1175 0.6315 0.5937 0.052 Uiso 1 1 calc R
H10B H 0.1781 0.7085 0.6054 0.052 Uiso 1 1 calc R
H10C H 0.1553 0.6041 0.5376 0.052 Uiso 1 1 calc R
C11 C 0.06724(11) 0.35387(19) 0.53126(14) 0.0389(5) Uani 1 1 d .
H11A H 0.0216 0.3304 0.4977 0.047 Uiso 1 1 calc R
H11B H 0.0690 0.4210 0.5677 0.047 Uiso 1 1 calc R
C12 C 0.10647(11) 0.25594(18) 0.58694(14) 0.0417(5) Uani 1 1 d .
H12A H 0.0780 0.1926 0.5875 0.050 Uiso 1 1 calc R
H12B H 0.1329 0.2822 0.6472 0.050 Uiso 1 1 calc R
C13 C 0.14924(10) 0.21623(17) 0.54629(13) 0.0340(5) Uani 1 1 d .
H13A H 0.1948 0.2375 0.5830 0.041 Uiso 1 1 calc R
H13B H 0.1463 0.1318 0.5375 0.041 Uiso 1 1 calc R
C14 C 0.12260(10) 0.27920(16) 0.46043(13) 0.0295(4) Uani 1 1 d .
H14A H 0.1574 0.2969 0.4439 0.035 Uiso 1 1 calc R
H14B H 0.0895 0.2320 0.4141 0.035 Uiso 1 1 calc R
C15 C 0.18872(10) 0.95140(18) 0.25975(13) 0.0353(5) Uani 1 1 d .
H15A H 0.1591 0.9805 0.2014 0.042 Uiso 1 1 calc R
H15B H 0.2178 0.8937 0.2534 0.042 Uiso 1 1 calc R
C16 C 0.22778(10) 1.05023(17) 0.31747(13) 0.0337(5) Uani 1 1 d .
H16A H 0.2744 1.0397 0.3352 0.040 Uiso 1 1 calc R
H16B H 0.2139 1.1250 0.2871 0.040 Uiso 1 1 calc R
C17 C 0.21368(11) 1.04492(18) 0.39570(14) 0.0410(5) Uani 1 1 d .
H17A H 0.2535 1.0561 0.4503 0.049 Uiso 1 1 calc R
H17B H 0.1818 1.1042 0.3917 0.049 Uiso 1 1 calc R
C18 C 0.18685(11) 0.92536(19) 0.39100(13) 0.0376(5) Uani 1 1 d .
H18A H 0.2220 0.8691 0.4206 0.045 Uiso 1 1 calc R
H18B H 0.1572 0.9231 0.4183 0.045 Uiso 1 1 calc R

loop_
_atom_site_aniso_label
_atom_site_aniso_U_11
_atom_site_aniso_U_22
_atom_site_aniso_U_33
_atom_site_aniso_U_23
_atom_site_aniso_U_13
_atom_site_aniso_U_12
Na1 0.0212(4) 0.0222(4) 0.0217(4) 0.0027(3) 0.0042(3) 0.0006(3)
Na2 0.0181(4) 0.0241(4) 0.0262(4) -0.0040(3) 0.0046(3) -0.0010(3)
O1 0.0321(8) 0.0307(7) 0.0278(7) 0.0089(6) 0.0152(6) 0.0086(6)
O2 0.0269(8) 0.0422(8) 0.0267(7) -0.0050(6) 0.0086(6) -0.0124(6)
N1 0.0249(9) 0.0267(8) 0.0273(9) -0.0062(7) 0.0089(7) 0.0004(7)
N2 0.0193(8) 0.0310(8) 0.0272(8) -0.0050(7) 0.0073(7) -0.0002(7)
N3 0.0225(8) 0.0260(8) 0.0218(8) -0.0001(6) 0.0078(7) 0.0014(6)
N4 0.0210(8) 0.0268(8) 0.0236(8) 0.0013(6) 0.0058(7) 0.0004(6)
C1 0.0235(10) 0.0253(9) 0.0202(9) -0.0003(7) 0.0101(8) -0.0002(8)
C2 0.0191(9) 0.0269(10) 0.0275(10) 0.0033(8) 0.0070(8) 0.0027(8)
C3 0.0193(9) 0.0298(10) 0.0166(9) -0.0009(7) 0.0061(8) 0.0002(8)
C4 0.0289(11) 0.0341(11) 0.0328(11) -0.0044(9) 0.0057(10) -0.0059(9)
C5 0.0301(11) 0.0301(11) 0.0356(12) -0.0037(9) 0.0119(10) -0.0046(9)
C6 0.0178(9) 0.0294(10) 0.0223(9) 0.0001(7) 0.0079(8) -0.0024(7)
C7 0.0213(10) 0.0288(10) 0.0236(10) -0.0061(8) 0.0078(8) -0.0040(8)
C8 0.0197(9) 0.0253(9) 0.0294(10) -0.0006(8) 0.0105(8) -0.0025(8)
C9 0.0330(12) 0.0274(10) 0.0417(13) 0.0020(9) 0.0074(10) 0.0032(9)
C10 0.0296(11) 0.0373(11) 0.0254(10) 0.0011(9) 0.0026(9) 0.0050(9)
C11 0.0382(12) 0.0463(13) 0.0402(12) 0.0081(10) 0.0245(11) 0.0069(10)
C12 0.0499(14) 0.0433(13) 0.0354(12) 0.0085(10) 0.0221(11) -0.0012(11)
C13 0.0319(11) 0.0300(10) 0.0326(11) 0.0068(9) 0.0075(9) 0.0033(9)
C14 0.0326(11) 0.0274(10) 0.0287(10) 0.0002(8) 0.0137(9) 0.0010(8)
C15 0.0355(12) 0.0408(12) 0.0310(11) -0.0033(9) 0.0162(10) -0.0082(9)
C16 0.0293(11) 0.0288(10) 0.0388(12) 0.0017(9) 0.0115(10) -0.0025(9)
C17 0.0444(13) 0.0369(12) 0.0377(12) -0.0121(10) 0.0147(11) -0.0038(10)
C18 0.0324(12) 0.0520(13) 0.0268(11) -0.0069(10) 0.0118(10) -0.0096(10)

loop_
_atom_type_symbol
_atom_type_description
_atom_type_scat_dispersion_real
_atom_type_scat_dispersion_imag
_atom_type_scat_source
C C 0.0033 0.0016 'International Tables Vol C Tables 4.2.6.8 and 6.1.1.4'
H H 0.0000 0.0000 'International Tables Vol C Tables 4.2.6.8 and 6.1.1.4'
N N 0.0061 0.0033 'International Tables Vol C Tables 4.2.6.8 and 6.1.1.4'
O O 0.0106 0.0060 'International Tables Vol C Tables 4.2.6.8 and 6.1.1.4'
Na Na 0.0362 0.0249 'International Tables Vol C Tables 4.2.6.8 and 6.1.1.4'

loop_
_geom_angle_atom_site_label_1
_geom_angle_atom_site_label_2
_geom_angle_atom_site_label_3
_geom_angle
_geom_angle_site_symmetry_1
_geom_angle_site_symmetry_3
O1 Na1 N3 111.27(6) . .
O1 Na1 N2 110.75(6) . 2
N3 Na1 N2 111.12(6) . 2
O1 Na1 N2 115.41(5) . .
N3 Na1 N2 117.41(6) . .
N2 Na1 N2 88.74(6) 2 .
O1 Na1 N1 119.35(5) . .
N3 Na1 N1 89.82(5) . .
N2 Na1 N1 112.78(6) 2 .
N2 Na1 N1 30.88(5) . .
O1 Na1 Na1 138.95(4) . 2
N3 Na1 Na1 109.61(4) . 2
N2 Na1 Na1 48.82(4) 2 2
N2 Na1 Na1 44.18(4) . 2
N1 Na1 Na1 63.96(4) . 2
O1 Na1 Na2 153.17(4) . 2
N3 Na1 Na2 58.09(4) . 2
N2 Na1 Na2 59.60(4) 2 2
N2 Na1 Na2 90.29(4) . 2
N1 Na1 Na2 86.53(4) . 2
Na1 Na1 Na2 56.36(2) 2 2
O2 Na2 N1 116.80(6) . .
O2 Na2 N4 116.18(6) . 2
N1 Na2 N4 110.92(6) . 2
O2 Na2 N4 103.09(5) . .
N1 Na2 N4 113.86(6) . .
N4 Na2 N4 93.33(6) 2 .
O2 Na2 N3 106.64(5) . .
N1 Na2 N3 86.53(5) . .
N4 Na2 N3 116.29(5) 2 .
N4 Na2 N3 30.19(5) . .
O2 Na2 Na2 134.20(4) . 2
N1 Na2 Na2 108.23(4) . 2
N4 Na2 Na2 49.22(4) 2 2
N4 Na2 Na2 47.98(4) . 2
N3 Na2 Na2 67.07(4) . 2
O2 Na2 Na1 161.82(4) . 2
N1 Na2 Na1 57.22(4) . 2
N4 Na2 Na1 58.36(4) 2 2
N4 Na2 Na1 94.73(4) . 2
N3 Na2 Na1 90.57(4) . 2
Na2 Na2 Na1 57.81(2) 2 2
C14 O1 C11 106.45(14) . .
C14 O1 Na1 119.75(11) . .
C11 O1 Na1 122.80(11) . .
C15 O2 C18 107.14(14) . .
C15 O2 Na2 135.96(11) . .
C18 O2 Na2 114.89(11) . .
C3 N1 N2 107.67(14) . .
C3 N1 Na2 126.82(12) . .
N2 N1 Na2 125.38(11) . .
C3 N1 Na1 105.26(11) . .
N2 N1 Na1 73.30(9) . .
Na2 N1 Na1 88.05(5) . .
C1 N2 N1 107.61(14) . .
C1 N2 Na1 134.68(12) . 2
N1 N2 Na1 117.71(11) . 2
C1 N2 Na1 104.45(11) . .
N1 N2 Na1 75.82(9) . .
Na1 N2 Na1 87.00(5) 2 .
C6 N3 N4 107.92(14) . .
C6 N3 Na1 128.79(12) . .
N4 N3 Na1 122.15(11) . .
C6 N3 Na2 130.96(12) . .
N4 N3 Na2 62.51(8) . .
Na1 N3 Na2 85.04(5) . .
C8 N4 N3 107.43(15) . .
C8 N4 Na2 126.03(12) . 2
N3 N4 Na2 119.71(11) . 2
C8 N4 Na2 126.11(12) . .
N3 N4 Na2 87.30(9) . .
Na2 N4 Na2 82.80(5) 2 .
N2 C1 C2 109.59(16) . .
N2 C1 C5 120.83(16) . .
C2 C1 C5 129.58(17) . .
C3 C2 C1 105.14(16) . .
N1 C3 C2 109.99(16) . .
N1 C3 C4 120.57(16) . .
C2 C3 C4 129.44(17) . .
N3 C6 C7 109.96(16) . .
N3 C6 C10 120.37(16) . .
C7 C6 C10 129.67(17) . .
C8 C7 C6 104.57(16) . .
N4 C8 C7 110.13(16) . .
N4 C8 C9 120.08(17) . .
C7 C8 C9 129.74(17) . .
O1 C11 C12 106.73(16) . .
C11 C12 C13 105.56(16) . .
C14 C13 C12 103.83(16) . .
O1 C14 C13 105.50(15) . .
O2 C15 C16 107.33(16) . .
C17 C16 C15 104.36(16) . .
C18 C17 C16 103.62(16) . .
O2 C18 C17 104.82(17) . .

loop_
_geom_bond_atom_site_label_1
_geom_bond_atom_site_label_2
_geom_bond_distance
_geom_bond_site_symmetry_2
Na1 O1 2.3409(14) .
Na1 N3 2.3773(16) .
Na1 N2 2.3967(18) 2
Na1 N2 2.5886(17) .
Na1 N1 2.6203(17) .
Na1 Na1 3.4344(16) 2
Na1 Na2 3.8877(11) 2
Na2 O2 2.3308(15) .
Na2 N1 2.3826(17) .
Na2 N4 2.4017(18) 2
Na2 N4 2.4480(17) .
Na2 N3 2.7565(17) .
Na2 Na2 3.2074(14) 2
O1 C14 1.428(2) .
O1 C11 1.441(2) .
O2 C15 1.427(2) .
O2 C18 1.433(2) .
N1 C3 1.344(2) .
N1 N2 1.387(2) .
N2 C1 1.344(2) .
N3 C6 1.340(2) .
N3 N4 1.388(2) .
N4 C8 1.346(2) .
C1 C2 1.394(3) .
C1 C5 1.498(2) .
C2 C3 1.379(3) .
C3 C4 1.504(3) .
C6 C7 1.395(2) .
C6 C10 1.497(3) .
C7 C8 1.390(3) .
C8 C9 1.499(3) .
C11 C12 1.504(3) .
C12 C13 1.518(3) .
C13 C14 1.513(3) .
C15 C16 1.524(3) .
C16 C17 1.523(3) .
C17 C18 1.508(3) .
